data_2239633
loop_
_publ_author_name
'Hill, Tania N.'
'Patel, Naadiya'

_publ_section_title
;
 Ethyl (2<i>Z</i>)-3-hydroxy-3-(4-nitrophenyl)prop-2-enoate
;
_journal_coeditor_code BX2458
_journal_issue 7
_journal_name_full 'Acta Crystallographica Section E'
_journal_page_first o750
_journal_paper_doi 10.1107/S1600536814011891
_journal_volume 70
_journal_year 2014
_chemical_formula_iupac 'C11 H11 N O5'
_chemical_formula_moiety 'C11 H11 N O5'
_chemical_formula_sum 'C11 H11 N O5'
_chemical_formula_weight 237.21
_chemical_name_systematic
;
Ethyl (2<i>Z</i>)-3-hydroxy-3-(4-nitrophenyl)prop-2-enoate
;
_space_group_IT_number 14
_symmetry_cell_setting monoclinic
_symmetry_space_group_name_Hall '-P 2ybc'
_symmetry_space_group_name_H-M 'P 1 21/c 1'
_audit_creation_method 'WinGX routine CIF_UPDATE'
_cell_angle_alpha 90
_cell_angle_beta 91.268(4)
_cell_angle_gamma 90
_cell_formula_units_Z 4
_cell_length_a 13.0495(9)
_cell_length_b 10.8363(6)
_cell_length_c 7.6723(5)
_cell_measurement_reflns_used 2434
_cell_measurement_temperature 173(2)
_cell_measurement_theta_max 24.87
_cell_measurement_theta_min 2.44
_cell_volume 1084.66(12)
_computing_cell_refinement 'SAINT-Plus (Bruker, 2004)'
_computing_data_collection 'APEX2 (Bruker, 2005)'
_computing_data_reduction 'SAINT-Plus and XPREP (Bruker, 2004)'
_computing_molecular_graphics 'DIAMOND (Brandenburg & Putz, 2005)'
_computing_publication_material 'WinGX (Farrugia, 2012)'
_computing_structure_refinement 'SHELXL97 (Sheldrick, 2008)'
_computing_structure_solution 'SHELXS97 (Sheldrick, 2008)'
_diffrn_ambient_temperature 173(2)
_diffrn_detector_area_resol_mean 512
_diffrn_measured_fraction_theta_full 1
_diffrn_measured_fraction_theta_max 1
_diffrn_measurement_device_type 'Bruker APEXII CCD area-detector'
_diffrn_measurement_method '\w scans'
_diffrn_radiation_monochromator graphite
_diffrn_radiation_source 'fine-focus sealed tube'
_diffrn_radiation_type MoK\a
_diffrn_radiation_wavelength 0.71073
_diffrn_reflns_av_R_equivalents 0.0566
_diffrn_reflns_limit_h_max 14
_diffrn_reflns_limit_h_min -17
_diffrn_reflns_limit_k_max 12
_diffrn_reflns_limit_k_min -14
_diffrn_reflns_limit_l_max 10
_diffrn_reflns_limit_l_min -6
_diffrn_reflns_number 10438
_diffrn_reflns_theta_full 28
_diffrn_reflns_theta_max 28
_diffrn_reflns_theta_min 1.56
_exptl_absorpt_coefficient_mu 0.116
_exptl_absorpt_correction_T_max 0.9805
_exptl_absorpt_correction_T_min 0.9615
_exptl_absorpt_correction_type multi-scan
_exptl_absorpt_process_details '(SADABS; Bruker, 2004)'
_exptl_crystal_colour yellow
_exptl_crystal_density_diffrn 1.453
_exptl_crystal_density_method 'not measured'
_exptl_crystal_description cuboid
_exptl_crystal_F_000 496
_exptl_crystal_size_max 0.34
_exptl_crystal_size_mid 0.21
_exptl_crystal_size_min 0.17
_refine_diff_density_max 0.206
_refine_diff_density_min -0.154
_refine_ls_extinction_method none
_refine_ls_goodness_of_fit_ref 1.027
_refine_ls_hydrogen_treatment constr
_refine_ls_matrix_type full
_refine_ls_number_parameters 156
_refine_ls_number_reflns 2620
_refine_ls_number_restraints 0
_refine_ls_restrained_S_all 1.027
_refine_ls_R_factor_gt 0.0465
_refine_ls_shift/su_max 0
_refine_ls_structure_factor_coef Fsqd
_refine_ls_weighting_details 'calc w=1/[\s^2^(Fo^2^)+(0.0505P)^2^+0.0768P] where P=(Fo^2^+2Fc^2^)/3'
_refine_ls_weighting_scheme calc
_refine_ls_wR_factor_ref 0.1287
_reflns_number_gt 1476
_reflns_number_total 2620
_reflns_threshold_expression I>2\s(I)
_cod_data_source_file bx2458sup1.cif
_cod_data_source_block I
_cod_original_sg_symbol_H-M 'P 21/c '
_cod_database_code 2239633
_cod_database_fobs_code 2239633

loop_
_symmetry_equiv_pos_as_xyz
'x, y, z'
'-x, y+1/2, -z+1/2'
'-x, -y, -z'
'x, -y-1/2, z-1/2'

loop_
_atom_site_type_symbol
_atom_site_label
_atom_site_fract_x
_atom_site_fract_y
_atom_site_fract_z
_atom_site_U_iso_or_equiv
_atom_site_adp_type
_atom_site_calc_flag
_atom_site_refinement_flags
_atom_site_occupancy
C C1 0.10142(14) 0.26271(15) 1.0840(2) 0.0434(4) Uani d . 1
C C2 0.11032(14) 0.38942(15) 1.0826(2) 0.0488(5) Uani d . 1
H H2 0.0579 0.4402 1.128 0.059 Uiso calc R 1
C C3 0.19712(15) 0.44047(15) 1.0135(2) 0.0466(5) Uani d . 1
H H3 0.2041 0.5277 1.0101 0.056 Uiso calc R 1
C C4 0.27481(13) 0.36667(13) 0.9487(2) 0.0393(4) Uani d . 1
C C5 0.26256(14) 0.23883(14) 0.9526(2) 0.0430(4) Uani d . 1
H H5 0.3148 0.1872 0.9085 0.052 Uiso calc R 1
C C6 0.17583(14) 0.18653(14) 1.0193(2) 0.0446(4) Uani d . 1
H H6 0.1675 0.0994 1.0207 0.054 Uiso calc R 1
C C7 0.36660(14) 0.42403(13) 0.87532(19) 0.0406(4) Uani d . 1
C C8 0.44132(14) 0.36221(13) 0.7946(2) 0.0427(4) Uani d . 1
H H8 0.4378 0.2748 0.7861 0.051 Uiso calc R 1
C C9 0.52669(14) 0.42678(14) 0.7207(2) 0.0419(4) Uani d . 1
C C10 0.68104(14) 0.41084(14) 0.5666(2) 0.0454(4) Uani d . 1
H H10A 0.7235 0.4531 0.6569 0.055 Uiso calc R 1
H H10B 0.6575 0.4729 0.4799 0.055 Uiso calc R 1
C C11 0.74223(15) 0.31324(14) 0.4798(2) 0.0517(5) Uani d . 1
H H11A 0.7682 0.2546 0.5675 0.078 Uiso calc R 1
H H11B 0.8 0.3513 0.4206 0.078 Uiso calc R 1
H H11C 0.6987 0.2696 0.3942 0.078 Uiso calc R 1
N N1 0.01035(12) 0.20690(15) 1.16117(19) 0.0539(4) Uani d . 1
O O1 0.36768(10) 0.54740(9) 0.89365(15) 0.0503(4) Uani d . 1
H H1 0.421 0.5761 0.8495 0.075 Uiso calc R 1
O O2 0.53793(9) 0.54001(9) 0.72351(14) 0.0481(4) Uani d . 1
O O3 0.59352(9) 0.35202(9) 0.64570(14) 0.0445(3) Uani d . 1
O O4 -0.05048(11) 0.27473(14) 1.2318(2) 0.0750(5) Uani d . 1
O O5 0.00065(11) 0.09522(13) 1.15338(18) 0.0731(4) Uani d . 1

loop_
_atom_site_aniso_label
_atom_site_aniso_U_11
_atom_site_aniso_U_22
_atom_site_aniso_U_33
_atom_site_aniso_U_12
_atom_site_aniso_U_13
_atom_site_aniso_U_23
C1 0.0507(12) 0.0458(10) 0.0334(9) -0.0012(8) -0.0024(8) -0.0002(7)
C2 0.0536(13) 0.0475(10) 0.0451(10) 0.0114(9) -0.0014(9) -0.0066(8)
C3 0.0611(13) 0.0334(8) 0.0450(10) 0.0044(8) -0.0037(9) -0.0036(7)
C4 0.0516(11) 0.0328(8) 0.0334(9) 0.0025(7) -0.0058(8) -0.0022(6)
C5 0.0543(12) 0.0355(8) 0.0392(10) 0.0044(8) 0.0025(8) -0.0013(7)
C6 0.0579(12) 0.0355(9) 0.0405(10) -0.0007(8) 0.0006(8) -0.0012(7)
C7 0.0579(12) 0.0276(8) 0.0358(9) 0.0026(7) -0.0076(8) 0.0003(6)
C8 0.0572(12) 0.0278(8) 0.0430(10) -0.0013(8) -0.0022(8) 0.0002(7)
C9 0.0558(12) 0.0342(9) 0.0354(10) 0.0021(8) -0.0065(8) 0.0001(7)
C10 0.0561(12) 0.0384(9) 0.0417(10) -0.0058(8) -0.0016(8) 0.0028(7)
C11 0.0601(13) 0.0435(9) 0.0519(11) -0.0023(8) 0.0072(9) -0.0013(8)
N1 0.0602(12) 0.0604(10) 0.0410(9) -0.0031(8) -0.0004(8) -0.0019(7)
O1 0.0658(10) 0.0291(6) 0.0562(8) -0.0011(5) 0.0053(6) -0.0010(5)
O2 0.0628(9) 0.0305(6) 0.0510(8) -0.0022(5) 0.0002(6) 0.0005(5)
O3 0.0546(8) 0.0319(6) 0.0471(7) -0.0002(5) 0.0036(6) 0.0002(5)
O4 0.0628(10) 0.0830(10) 0.0799(11) 0.0008(8) 0.0175(8) -0.0198(8)
O5 0.0831(11) 0.0572(9) 0.0796(10) -0.0103(8) 0.0190(8) 0.0101(7)

loop_
_atom_type_symbol
_atom_type_description
_atom_type_scat_dispersion_real
_atom_type_scat_dispersion_imag
_atom_type_scat_source
C C 0.0033 0.0016 'International Tables Vol C Tables 4.2.6.8 and 6.1.1.4'
H H 0 0 'International Tables Vol C Tables 4.2.6.8 and 6.1.1.4'
N N 0.0061 0.0033 'International Tables Vol C Tables 4.2.6.8 and 6.1.1.4'
O O 0.0106 0.006 'International Tables Vol C Tables 4.2.6.8 and 6.1.1.4'

loop_
_geom_angle_atom_site_label_1
_geom_angle_atom_site_label_2
_geom_angle_atom_site_label_3
_geom_angle
C6 C1 C2 122.32(16)
C6 C1 N1 118.82(15)
C2 C1 N1 118.84(16)
C3 C2 C1 118.27(16)
C3 C2 H2 120.9
C1 C2 H2 120.9
C2 C3 C4 121.23(15)
C2 C3 H3 119.4
C4 C3 H3 119.4
C3 C4 C5 118.57(16)
C3 C4 C7 119.95(14)
C5 C4 C7 121.47(15)
C6 C5 C4 120.87(15)
C6 C5 H5 119.6
C4 C5 H5 119.6
C5 C6 C1 118.72(15)
C5 C6 H6 120.6
C1 C6 H6 120.6
O1 C7 C8 122.50(15)
O1 C7 C4 112.74(14)
C8 C7 C4 124.74(14)
C7 C8 C9 120.89(14)
C7 C8 H8 119.6
C9 C8 H8 119.6
O2 C9 O3 122.24(16)
O2 C9 C8 124.55(16)
O3 C9 C8 113.20(13)
O3 C10 C11 108.01(12)
O3 C10 H10A 110.1
C11 C10 H10A 110.1
O3 C10 H10B 110.1
C11 C10 H10B 110.1
H10A C10 H10B 108.4
C10 C11 H11A 109.5
C10 C11 H11B 109.5
H11A C11 H11B 109.5
C10 C11 H11C 109.5
H11A C11 H11C 109.5
H11B C11 H11C 109.5
O4 N1 O5 123.60(17)
O4 N1 C1 118.15(15)
O5 N1 C1 118.24(16)
C7 O1 H1 109.5
C9 O3 C10 116.26(12)

loop_
_geom_bond_atom_site_label_1
_geom_bond_atom_site_label_2
_geom_bond_distance
C1 C6 1.376(2)
C1 C2 1.378(2)
C1 N1 1.469(2)
C2 C3 1.377(2)
C2 H2 0.95
C3 C4 1.392(2)
C3 H3 0.95
C4 C5 1.395(2)
C4 C7 1.472(2)
C5 C6 1.375(2)
C5 H5 0.95
C6 H6 0.95
C7 O1 1.3443(17)
C7 C8 1.345(2)
C8 C9 1.442(2)
C8 H8 0.95
C9 O2 1.2358(17)
C9 O3 1.3304(19)
C10 O3 1.4526(19)
C10 C11 1.491(2)
C10 H10A 0.99
C10 H10B 0.99
C11 H11A 0.98
C11 H11B 0.98
C11 H11C 0.98
N1 O4 1.2179(18)
N1 O5 1.2181(18)
O1 H1 0.84

loop_
_geom_hbond_atom_site_label_D
_geom_hbond_atom_site_label_H
_geom_hbond_atom_site_label_A
_geom_hbond_site_symmetry_A
_geom_hbond_distance_DH
_geom_hbond_distance_HA
_geom_hbond_distance_DA
_geom_hbond_angle_DHA
O1 H1 O2 . 0.84 1.87 2.6028(16) 145.6
C2 H2 O5 2_557 0.95 2.5 3.362(2) 150.1
C8 H8 O2 2_646 0.95 2.57 3.5050(17) 169.9

loop_
_geom_torsion_atom_site_label_1
_geom_torsion_atom_site_label_2
_geom_torsion_atom_site_label_3
_geom_torsion_atom_site_label_4
_geom_torsion
C6 C1 C2 C3 0.0(2)
N1 C1 C2 C3 178.54(14)
C1 C2 C3 C4 -0.8(2)
C2 C3 C4 C5 0.9(2)
C2 C3 C4 C7 179.86(14)
C3 C4 C5 C6 -0.1(2)
C7 C4 C5 C6 -179.12(14)
C4 C5 C6 C1 -0.6(2)
C2 C1 C6 C5 0.7(2)
N1 C1 C6 C5 -177.83(14)
C3 C4 C7 O1 5.2(2)
C5 C4 C7 O1 -175.83(14)
C3 C4 C7 C8 -173.38(15)
C5 C4 C7 C8 5.6(2)
O1 C7 C8 C9 -0.9(2)
C4 C7 C8 C9 177.59(14)
C7 C8 C9 O2 -0.6(2)
C7 C8 C9 O3 -179.97(14)
C6 C1 N1 O4 173.58(15)
C2 C1 N1 O4 -5.0(2)
C6 C1 N1 O5 -5.3(2)
C2 C1 N1 O5 176.14(15)
O2 C9 O3 C10 -0.1(2)
C8 C9 O3 C10 179.31(12)
C11 C10 O3 C9 -176.13(13)
